data_1543270
loop_
_publ_author_name
'Ho, Hon Eong'
'Oniwa, Kazuaki'
'Yamamoto, Yoshinori'
'Jin, Tienan'

_publ_section_title
;
 N-Methyl Transfer Induced Copper-Mediated Oxidative Diamination of
 Alkynes.
;
_journal_issue 10
_journal_name_full 'Organic letters'
_journal_page_first 2487
_journal_page_last 2490
_journal_paper_doi 10.1021/acs.orglett.6b01067
_journal_volume 18
_journal_year 2016
_chemical_formula_moiety 'C16 H14 N2'
_chemical_formula_sum 'C16 H14 N2'
_chemical_formula_weight 234.29
_chemical_name_common 5,10-dimethyl-5,10-dihydroindolo[3,2-b]indole
_chemical_name_systematic ;Indoloindole;
_space_group_crystal_system monoclinic
_space_group_IT_number 14
_space_group_name_H-M_alt 'P 1 21/a 1'
_symmetry_space_group_name_Hall '-P 2yab'
_symmetry_space_group_name_H-M 'P 1 21/a 1'
_atom_sites_solution_hydrogens geom
_atom_sites_solution_primary direct
_atom_sites_solution_secondary difmap
_audit_creation_method SHELXL-2014
_cell_angle_alpha 90
_cell_angle_beta 113.4303(14)
_cell_angle_gamma 90
_cell_formula_units_Z 4
_cell_length_a 13.8715(6)
_cell_length_b 5.5938(2)
_cell_length_c 17.2693(10)
_cell_measurement_reflns_used 126
_cell_measurement_temperature 300
_cell_measurement_theta_max 54.91
_cell_measurement_theta_min 8.91
_cell_volume 1229.51(10)
_computing_cell_refinement 'RAPID AUTO'
_computing_data_collection 'RAPID AUTO'
_computing_data_reduction 'RAPID AUTO'
_computing_molecular_graphics 'Yadokari-XG 2009 (Wakita Nemoto et al., 2009)'
_computing_publication_material 'Yadokari-XG 2009 (Wakita,Nemoto et al., 2009)'
_computing_structure_refinement 'SHELXL-2014 (Sheldrick, 2014)'
_diffrn_ambient_temperature 300
_diffrn_measured_fraction_theta_full 0.998
_diffrn_measured_fraction_theta_max 0.998
_diffrn_measurement_device_type 'Rigaku RAPID-S'
_diffrn_measurement_method \w
_diffrn_radiation_type MoK\a
_diffrn_radiation_wavelength 0.71075
_diffrn_reflns_av_R_equivalents 0.0274
_diffrn_reflns_av_unetI/netI 0.0229
_diffrn_reflns_Laue_measured_fraction_full 0.998
_diffrn_reflns_Laue_measured_fraction_max 0.998
_diffrn_reflns_limit_h_max 18
_diffrn_reflns_limit_h_min -18
_diffrn_reflns_limit_k_max 7
_diffrn_reflns_limit_k_min -6
_diffrn_reflns_limit_l_max 22
_diffrn_reflns_limit_l_min -22
_diffrn_reflns_number 11442
_diffrn_reflns_point_group_measured_fraction_full 0.998
_diffrn_reflns_point_group_measured_fraction_max 0.998
_diffrn_reflns_theta_full 25.242
_diffrn_reflns_theta_max 27.479
_diffrn_reflns_theta_min 3.201
_diffrn_source 'sealed X-ray tube'
_exptl_absorpt_coefficient_mu 0.075
_exptl_absorpt_correction_T_max 0.970
_exptl_absorpt_correction_T_min 0.947
_exptl_absorpt_correction_type multi-scan
_exptl_absorpt_process_details 'ABSCOR (Rigaku, 1995)'
_exptl_crystal_colour white
_exptl_crystal_density_diffrn 1.266
_exptl_crystal_density_method 'not measured'
_exptl_crystal_description cubic
_exptl_crystal_F_000 496
_exptl_crystal_size_max 0.8
_exptl_crystal_size_mid 0.6
_exptl_crystal_size_min 0.4
_refine_diff_density_max 0.486
_refine_diff_density_min -0.207
_refine_diff_density_rms 0.039
_refine_ls_extinction_coef 0.030(6)
_refine_ls_extinction_expression Fc^*^=kFc[1+0.001xFc^2^\l^3^/sin(2\q)]^-1/4^
_refine_ls_extinction_method SHELXL
_refine_ls_goodness_of_fit_ref 1.067
_refine_ls_hydrogen_treatment refall
_refine_ls_matrix_type full
_refine_ls_number_parameters 166
_refine_ls_number_reflns 2819
_refine_ls_number_restraints 0
_refine_ls_restrained_S_all 1.067
_refine_ls_R_factor_all 0.0754
_refine_ls_R_factor_gt 0.0588
_refine_ls_shift/su_max 0.000
_refine_ls_shift/su_mean 0.000
_refine_ls_structure_factor_coef Fsqd
_refine_ls_weighting_details 'w=1/[\s^2^(Fo^2^)+(0.1039P)^2^+0.2359P] where P=(Fo^2^+2Fc^2^)/3'
_refine_ls_weighting_scheme calc
_refine_ls_wR_factor_gt 0.1768
_refine_ls_wR_factor_ref 0.1908
_reflns_Friedel_coverage 0.000
_reflns_number_gt 2086
_reflns_number_total 2819
_reflns_threshold_expression 'I > 2\s(I)'
_cod_data_source_file ol6b01067_si_002.cif
_cod_data_source_block Indoloindole
_cod_depositor_comments 'Adding full bibliography for 1543270.cif.'
_cod_database_code 1543270
_shelx_space_group_comment
;
The symmetry employed for this shelxl refinement is uniquely defined
by the following loop, which should always be used as a source of
symmetry information in preference to the above space-group names.
They are only intended as comments.
;
_shelx_estimated_absorpt_t_min 0.942
_shelx_estimated_absorpt_t_max 0.985
_shelxl_version_number 2014-3

loop_
_space_group_symop_operation_xyz
'x, y, z'
'-x+1/2, y+1/2, -z'
'-x, -y, -z'
'x-1/2, -y-1/2, z'

loop_
_atom_site_label
_atom_site_type_symbol
_atom_site_fract_x
_atom_site_fract_y
_atom_site_fract_z
_atom_site_U_iso_or_equiv
_atom_site_adp_type
_atom_site_occupancy
_atom_site_site_symmetry_order
_atom_site_calc_flag
_atom_site_refinement_flags_posn
_atom_site_refinement_flags_adp
C1 C 0.48450(15) 0.4389(3) 0.46313(12) 0.0596(5) Uani 1 1 d . .
N1 N 0.41922(14) 0.2546(3) 0.46105(12) 0.0728(5) Uani 1 1 d . .
C2 C 0.40763(16) 0.2618(4) 0.53671(14) 0.0673(6) Uani 1 1 d . .
C3 C 0.3485(2) 0.1057(5) 0.5646(3) 0.1003(10) Uani 1 1 d . .
H1 H 0.3096 -0.0196 0.5313 0.120 Uiso 1 1 calc R U
C4 C 0.3516(3) 0.1501(8) 0.6454(3) 0.1222(15) Uani 1 1 d . .
H2 H 0.3136 0.0518 0.6664 0.147 Uiso 1 1 calc R U
C5 C 0.4086(3) 0.3333(9) 0.6937(2) 0.1185(13) Uani 1 1 d . .
H3 H 0.4087 0.3556 0.7472 0.142 Uiso 1 1 calc R U
C6 C 0.4643(2) 0.4818(5) 0.66744(16) 0.0865(8) Uani 1 1 d . .
H4 H 0.5019 0.6062 0.7020 0.104 Uiso 1 1 calc R U
C7 C 0.46632(16) 0.4510(4) 0.58846(13) 0.0634(5) Uani 1 1 d . .
C8 C 0.3675(2) 0.0944(5) 0.39008(19) 0.1029(10) Uani 1 1 d . .
H5 H 0.3985 0.1128 0.3496 0.154 Uiso 1 1 calc R U
H6 H 0.2941 0.1325 0.3640 0.154 Uiso 1 1 calc R U
H7 H 0.3759 -0.0679 0.4098 0.154 Uiso 1 1 calc R U
C9 C 0.52856(13) 0.4446(3) 1.03738(10) 0.0445(4) Uani 1 1 d . .
N2 N 0.47427(11) 0.2498(2) 1.04832(9) 0.0471(4) Uani 1 1 d . .
C10 C 0.38050(13) 0.2394(3) 0.97846(11) 0.0462(4) Uani 1 1 d . .
C11 C 0.29997(15) 0.0729(3) 0.95947(13) 0.0559(5) Uani 1 1 d . .
H8 H 0.3039 -0.0512 0.9964 0.067 Uiso 1 1 calc R U
C12 C 0.21413(15) 0.0976(4) 0.88412(14) 0.0635(5) Uani 1 1 d . .
H9 H 0.1598 -0.0132 0.8701 0.076 Uiso 1 1 calc R U
C13 C 0.20628(15) 0.2837(4) 0.82833(13) 0.0643(5) Uani 1 1 d . .
H10 H 0.1469 0.2953 0.7782 0.077 Uiso 1 1 calc R U
C14 C 0.28502(14) 0.4504(3) 0.84638(12) 0.0552(5) Uani 1 1 d . .
H11 H 0.2792 0.5746 0.8090 0.066 Uiso 1 1 calc R U
C15 C 0.37445(13) 0.4302(3) 0.92222(11) 0.0451(4) Uani 1 1 d . .
C16 C 0.50583(16) 0.0974(3) 1.12251(12) 0.0563(5) Uani 1 1 d . .
H12 H 0.5810 0.0989 1.1511 0.085 Uiso 1 1 calc R U
H13 H 0.4823 -0.0630 1.1056 0.085 Uiso 1 1 calc R U
H14 H 0.4751 0.1558 1.1598 0.085 Uiso 1 1 calc R U

loop_
_atom_site_aniso_label
_atom_site_aniso_U_11
_atom_site_aniso_U_22
_atom_site_aniso_U_33
_atom_site_aniso_U_23
_atom_site_aniso_U_13
_atom_site_aniso_U_12
C1 0.0525(10) 0.0552(10) 0.0579(11) -0.0086(8) 0.0080(8) 0.0017(8)
N1 0.0632(10) 0.0632(11) 0.0766(12) -0.0130(9) 0.0114(9) -0.0088(8)
C2 0.0535(11) 0.0686(13) 0.0741(13) 0.0062(10) 0.0192(10) 0.0113(9)
C3 0.0648(15) 0.0748(16) 0.152(3) 0.0226(18) 0.0334(17) 0.0066(12)
C4 0.098(2) 0.131(3) 0.168(4) 0.082(3) 0.085(3) 0.048(2)
C5 0.121(3) 0.148(3) 0.111(3) 0.060(3) 0.072(2) 0.073(3)
C6 0.0890(17) 0.1045(18) 0.0646(14) 0.0120(13) 0.0290(13) 0.0412(16)
C7 0.0555(11) 0.0652(12) 0.0632(12) 0.0057(9) 0.0170(9) 0.0154(9)
C8 0.0787(16) 0.0822(17) 0.111(2) -0.0400(15) -0.0015(15) -0.0089(13)
C9 0.0469(8) 0.0390(8) 0.0516(9) 0.0032(6) 0.0239(7) 0.0035(6)
N2 0.0472(8) 0.0424(7) 0.0548(8) 0.0071(6) 0.0237(6) 0.0004(6)
C10 0.0460(8) 0.0440(8) 0.0553(9) -0.0036(7) 0.0273(7) 0.0008(6)
C11 0.0570(10) 0.0498(10) 0.0696(12) -0.0038(8) 0.0345(10) -0.0071(8)
C12 0.0519(10) 0.0662(12) 0.0759(13) -0.0151(10) 0.0293(10) -0.0161(9)
C13 0.0488(10) 0.0792(13) 0.0606(11) -0.0084(10) 0.0172(9) -0.0095(9)
C14 0.0510(10) 0.0603(11) 0.0546(10) 0.0015(8) 0.0214(8) 0.0006(8)
C15 0.0427(8) 0.0444(8) 0.0533(9) -0.0047(7) 0.0245(7) 0.0004(6)
C16 0.0657(11) 0.0511(10) 0.0600(11) 0.0135(8) 0.0333(9) 0.0071(8)

loop_
_atom_type_symbol
_atom_type_description
_atom_type_scat_dispersion_real
_atom_type_scat_dispersion_imag
_atom_type_scat_source
C C 0.0033 0.0016 'International Tables Vol C Tables 4.2.6.8 and 6.1.1.4'
H H 0.0000 0.0000 'International Tables Vol C Tables 4.2.6.8 and 6.1.1.4'
N N 0.0061 0.0033 'International Tables Vol C Tables 4.2.6.8 and 6.1.1.4'

loop_
_geom_angle_atom_site_label_1
_geom_angle_atom_site_label_2
_geom_angle_atom_site_label_3
_geom_angle
_geom_angle_site_symmetry_1
_geom_angle_site_symmetry_3
C1 C1 N1 111.4(2) 3_666 .
C1 C1 C7 108.1(2) 3_666 3_666
N1 C1 C7 140.48(18) . 3_666
C1 N1 C2 106.22(17) . .
C1 N1 C8 126.0(2) . .
C2 N1 C8 127.7(2) . .
N1 C2 C3 127.5(2) . .
N1 C2 C7 111.46(19) . .
C3 C2 C7 121.0(3) . .
C4 C3 C2 116.0(3) . .
C4 C3 H1 122.0 . .
C2 C3 H1 122.0 . .
C5 C4 C3 121.7(3) . .
C5 C4 H2 119.1 . .
C3 C4 H2 119.1 . .
C6 C5 C4 122.4(3) . .
C6 C5 H3 118.8 . .
C4 C5 H3 118.8 . .
C5 C6 C7 120.0(3) . .
C5 C6 H4 120.0 . .
C7 C6 H4 120.0 . .
C6 C7 C2 118.9(2) . .
C6 C7 C1 138.3(2) . 3_666
C2 C7 C1 102.81(18) . 3_666
N1 C8 H5 109.5 . .
N1 C8 H6 109.5 . .
H5 C8 H6 109.5 . .
N1 C8 H7 109.5 . .
H5 C8 H7 109.5 . .
H6 C8 H7 109.5 . .
C9 C9 N2 110.17(19) 3_667 .
C9 C9 C15 108.60(18) 3_667 3_667
N2 C9 C15 141.23(16) . 3_667
C10 N2 C9 106.86(13) . .
C10 N2 C16 126.48(14) . .
C9 N2 C16 126.46(15) . .
N2 C10 C11 128.67(16) . .
N2 C10 C15 110.14(14) . .
C11 C10 C15 121.19(17) . .
C12 C11 C10 117.87(18) . .
C12 C11 H8 121.1 . .
C10 C11 H8 121.1 . .
C11 C12 C13 121.92(18) . .
C11 C12 H9 119.0 . .
C13 C12 H9 119.0 . .
C14 C13 C12 120.91(19) . .
C14 C13 H10 119.5 . .
C12 C13 H10 119.5 . .
C13 C14 C15 118.97(18) . .
C13 C14 H11 120.5 . .
C15 C14 H11 120.5 . .
C14 C15 C10 119.14(16) . .
C14 C15 C9 136.61(16) . 3_667
C10 C15 C9 104.23(15) . 3_667
N2 C16 H12 109.5 . .
N2 C16 H13 109.5 . .
H12 C16 H13 109.5 . .
N2 C16 H14 109.5 . .
H12 C16 H14 109.5 . .
H13 C16 H14 109.5 . .

loop_
_geom_bond_atom_site_label_1
_geom_bond_atom_site_label_2
_geom_bond_distance
_geom_bond_site_symmetry_2
C1 C1 1.356(4) 3_666
C1 N1 1.363(3) .
C1 C7 1.457(3) 3_666
N1 C2 1.379(3) .
N1 C8 1.456(3) .
C2 C3 1.408(3) .
C2 C7 1.415(3) .
C3 C4 1.401(5) .
C3 H1 0.9300 .
C4 C5 1.359(6) .
C4 H2 0.9300 .
C5 C6 1.332(5) .
C5 H3 0.9300 .
C6 C7 1.386(3) .
C6 H4 0.9300 .
C7 C1 1.457(3) 3_666
C8 H5 0.9600 .
C8 H6 0.9600 .
C8 H7 0.9600 .
C9 C9 1.366(3) 3_667
C9 N2 1.379(2) .
C9 C15 1.429(2) 3_667
N2 C10 1.379(2) .
N2 C16 1.454(2) .
C10 C11 1.389(2) .
C10 C15 1.423(2) .
C11 C12 1.378(3) .
C11 H8 0.9300 .
C12 C13 1.393(3) .
C12 H9 0.9300 .
C13 C14 1.374(3) .
C13 H10 0.9300 .
C14 C15 1.405(3) .
C14 H11 0.9300 .
C15 C9 1.429(2) 3_667
C16 H12 0.9600 .
C16 H13 0.9600 .
C16 H14 0.9600 .

loop_
_geom_torsion_atom_site_label_1
_geom_torsion_atom_site_label_2
_geom_torsion_atom_site_label_3
_geom_torsion_atom_site_label_4
_geom_torsion
_geom_torsion_site_symmetry_1
_geom_torsion_site_symmetry_4
C1 C1 N1 C2 0.6(3) 3_666 .
C7 C1 N1 C2 179.8(2) 3_666 .
C1 C1 N1 C8 176.9(2) 3_666 .
C7 C1 N1 C8 -3.8(4) 3_666 .
C1 N1 C2 C3 -179.2(2) . .
C8 N1 C2 C3 4.5(4) . .
C1 N1 C2 C7 -0.4(2) . .
C8 N1 C2 C7 -176.7(2) . .
N1 C2 C3 C4 178.8(2) . .
C7 C2 C3 C4 0.1(3) . .
C2 C3 C4 C5 -0.1(4) . .
C3 C4 C5 C6 0.4(5) . .
C4 C5 C6 C7 -0.7(4) . .
C5 C6 C7 C2 0.7(3) . .
C5 C6 C7 C1 -178.4(2) . 3_666
N1 C2 C7 C6 -179.26(18) . .
C3 C2 C7 C6 -0.4(3) . .
N1 C2 C7 C1 0.1(2) . 3_666
C3 C2 C7 C1 178.98(19) . 3_666
C9 C9 N2 C10 -0.2(2) 3_667 .
C15 C9 N2 C10 -179.4(2) 3_667 .
C9 C9 N2 C16 -175.35(17) 3_667 .
C15 C9 N2 C16 5.4(3) 3_667 .
C9 N2 C10 C11 178.83(16) . .
C16 N2 C10 C11 -6.0(3) . .
C9 N2 C10 C15 -0.21(17) . .
C16 N2 C10 C15 174.97(14) . .
N2 C10 C11 C12 -178.60(17) . .
C15 C10 C11 C12 0.4(2) . .
C10 C11 C12 C13 -0.7(3) . .
C11 C12 C13 C14 0.4(3) . .
C12 C13 C14 C15 0.3(3) . .
C13 C14 C15 C10 -0.6(3) . .
C13 C14 C15 C9 177.90(18) . 3_667
N2 C10 C15 C14 179.41(15) . .
C11 C10 C15 C14 0.3(2) . .
N2 C10 C15 C9 0.48(17) . 3_667
C11 C10 C15 C9 -178.65(15) . 3_667
